data_2213571
loop_
_publ_author_name
'S. Athimoolam'
'S. Natarajan'

_publ_section_title
;
 Nicotinium trifluoroacetate
;
_journal_coeditor_code SJ2293
_journal_issue 5
_journal_name_full 'Acta Crystallographica Section E'
_journal_page_first o2656
_journal_page_last o2656
_journal_paper_doi 10.1107/S1600536807019216
_journal_volume 63
_journal_year 2007
_chemical_formula_iupac 'C6 H6 N O2 +, C2 O2 F3 -'
_chemical_formula_moiety 'C6 H6 N O2 +, C2 O2 F3 -'
_chemical_formula_sum 'C8 H6 F3 N O4'
_chemical_formula_weight 237.14
_chemical_name_common 'Nicotinium trifluoroacetate'
_chemical_name_systematic
;
Nicotinium trifluoroacetate
;
_space_group_IT_number 2
_symmetry_cell_setting triclinic
_symmetry_space_group_name_Hall '-P 1'
_symmetry_space_group_name_H-M 'P -1'
_atom_sites_solution_hydrogens geom
_atom_sites_solution_primary direct
_atom_sites_solution_secondary difmap
_audit_creation_method SHELXTL/PC
_cell_angle_alpha 62.036(11)
_cell_angle_beta 86.867(14)
_cell_angle_gamma 61.818(9)
_cell_formula_units_Z 2
_cell_length_a 8.1981(7)
_cell_length_b 8.6292(8)
_cell_length_c 8.8580(6)
_cell_measurement_reflns_used 25
_cell_measurement_temperature 293(2)
_cell_measurement_theta_max 15.12
_cell_measurement_theta_min 9.53
_cell_volume 476.53(11)
_computing_cell_refinement 'CAD-4 EXPRESS'
_computing_data_collection 'CAD-4 EXPRESS (Enraf--Nonius, 1994)'
_computing_data_reduction 'XCAD4 (Harms & Wocadlo, 1995)'
_computing_molecular_graphics
;
ORTEP-3 (Farrugia, 1997) and PLATON (Spek, 2003)
;
_computing_publication_material SHELXTL/PC
_computing_structure_refinement SHELXTL/PC
_computing_structure_solution 'SHELXTL/PC (Bruker, 2000)'
_diffrn_ambient_temperature 293(2)
_diffrn_measured_fraction_theta_full 0.996
_diffrn_measured_fraction_theta_max 0.996
_diffrn_measurement_device_type 'Nonius MACH3 sealed tube'
_diffrn_measurement_method \w-2\q
_diffrn_radiation_monochromator graphite
_diffrn_radiation_source 'fine-focus sealed tube'
_diffrn_radiation_type MoK\a
_diffrn_radiation_wavelength 0.71073
_diffrn_reflns_av_R_equivalents 0.0164
_diffrn_reflns_av_sigmaI/netI 0.0818
_diffrn_reflns_limit_h_max 9
_diffrn_reflns_limit_h_min -1
_diffrn_reflns_limit_k_max 10
_diffrn_reflns_limit_k_min -9
_diffrn_reflns_limit_l_max 10
_diffrn_reflns_limit_l_min -10
_diffrn_reflns_number 2060
_diffrn_reflns_theta_full 25.00
_diffrn_reflns_theta_max 25.00
_diffrn_reflns_theta_min 2.67
_diffrn_standards_decay_% 0
_diffrn_standards_interval_time 60
_diffrn_standards_number 3
_exptl_absorpt_coefficient_mu 0.168
_exptl_absorpt_correction_T_max 0.9954
_exptl_absorpt_correction_T_min 0.9631
_exptl_absorpt_correction_type psi-scan
_exptl_absorpt_process_details '(North <i>et al.</i>,  1968)'
_exptl_crystal_colour colourless
_exptl_crystal_density_diffrn 1.653
_exptl_crystal_density_meas 1.650(10)
_exptl_crystal_density_method 'flotation using a mixture of xylene and bromoform'
_exptl_crystal_description block
_exptl_crystal_F_000 240
_exptl_crystal_size_max 0.22
_exptl_crystal_size_mid 0.19
_exptl_crystal_size_min 0.15
_refine_diff_density_max 0.145
_refine_diff_density_min -0.164
_refine_ls_extinction_method none
_refine_ls_goodness_of_fit_ref 0.960
_refine_ls_hydrogen_treatment constr
_refine_ls_matrix_type full
_refine_ls_number_parameters 173
_refine_ls_number_reflns 1674
_refine_ls_number_restraints 9
_refine_ls_restrained_S_all 0.967
_refine_ls_R_factor_all 0.1487
_refine_ls_R_factor_gt 0.0532
_refine_ls_shift/su_max 0.000
_refine_ls_shift/su_mean 0.000
_refine_ls_structure_factor_coef Fsqd
_refine_ls_weighting_details 'calc w=1/[\s^2^(Fo^2^)+(0.0354P)^2^+] where P=(Fo^2^+2Fc^2^)/3'
_refine_ls_weighting_scheme calc
_refine_ls_wR_factor_gt 0.0695
_refine_ls_wR_factor_ref 0.0875
_reflns_number_gt 809
_reflns_number_total 1674
_reflns_threshold_expression I>2\s(I)
_cod_data_source_file sj2293.cif
_cod_data_source_block I
_cod_original_sg_symbol_H-M P-1
_cod_database_code 2213571
_cod_database_fobs_code 2213571

loop_
_symmetry_equiv_pos_as_xyz
'x, y, z'
'-x, -y, -z'

loop_
_atom_site_type_symbol
_atom_site_label
_atom_site_fract_x
_atom_site_fract_y
_atom_site_fract_z
_atom_site_U_iso_or_equiv
_atom_site_adp_type
_atom_site_calc_flag
_atom_site_refinement_flags
_atom_site_occupancy
_atom_site_disorder_assembly
_atom_site_disorder_group
N N1 -0.0844(3) 0.2751(3) -0.0477(3) 0.0451(6) Uani d . 1 . .
H H1 -0.1676 0.2813 0.0163 0.054 Uiso calc R 1 . .
C C2 0.0696(4) 0.2693(3) 0.0028(3) 0.0422(8) Uani d . 1 . .
H H2 0.0836 0.2719 0.1050 0.051 Uiso calc R 1 . .
C C3 0.2086(4) 0.2595(4) -0.0934(4) 0.0460(8) Uani d . 1 . .
C C31 0.3802(5) 0.2516(5) -0.0425(4) 0.0503(8) Uani d . 1 . .
O O1A 0.5100(3) 0.2306(3) -0.1179(3) 0.0652(7) Uani d . 1 . .
O O1B 0.3770(3) 0.2727(4) 0.0958(3) 0.0719(7) Uani d . 1 . .
H H1B 0.4762 0.2643 0.1226 0.108 Uiso calc R 1 . .
C C4 0.1767(4) 0.2599(4) -0.2455(4) 0.0582(9) Uani d . 1 . .
H H4 0.2633 0.2589 -0.3179 0.070 Uiso calc R 1 . .
C C5 0.0163(4) 0.2618(4) -0.2902(4) 0.0531(9) Uani d . 1 . .
H H5 -0.0009 0.2561 -0.3900 0.064 Uiso calc R 1 . .
C C6 -0.1164(4) 0.2718(4) -0.1907(4) 0.0587(9) Uani d . 1 . .
H H6 -0.2256 0.2763 -0.2220 0.070 Uiso calc R 1 . .
O O21 0.8754(3) 0.2793(3) 0.3340(3) 0.0650(7) Uani d . 1 . .
O O22 0.6891(3) 0.2585(3) 0.1815(3) 0.0633(6) Uani d . 1 . .
C C21 0.7513(4) 0.2472(4) 0.3171(4) 0.0477(8) Uani d . 1 A .
C C22 0.6485(6) 0.1903(8) 0.4611(6) 0.0757(12) Uani d DU 1 . .
F F1 0.7186(18) 0.157(2) 0.6044(12) 0.172(6) Uani d PDU 0.57 A 1
F F2 0.4680(8) 0.2901(13) 0.4224(12) 0.094(3) Uani d PDU 0.57 A 1
F F3 0.6864(17) -0.0022(13) 0.5179(17) 0.151(6) Uani d PDU 0.57 A 1
F F1' 0.7359(19) 0.1224(14) 0.6155(11) 0.085(4) Uani d PDU 0.43 A 2
F F2' 0.4762(15) 0.316(2) 0.4358(17) 0.231(10) Uani d PDU 0.43 A 2
F F3' 0.665(2) 0.012(2) 0.499(2) 0.134(7) Uani d PDU 0.43 A 2

loop_
_atom_site_aniso_label
_atom_site_aniso_U_11
_atom_site_aniso_U_22
_atom_site_aniso_U_33
_atom_site_aniso_U_12
_atom_site_aniso_U_13
_atom_site_aniso_U_23
N1 0.0231(14) 0.0605(16) 0.0562(16) -0.0302(13) 0.0134(12) -0.0239(13)
C2 0.046(2) 0.0277(16) 0.0353(16) -0.0162(16) 0.0041(16) -0.0059(14)
C3 0.045(2) 0.055(2) 0.0469(18) -0.0248(17) 0.0243(16) -0.0340(16)
C31 0.048(2) 0.067(2) 0.054(2) -0.0385(18) 0.0198(18) -0.0347(18)
O1A 0.0443(13) 0.0908(16) 0.0751(15) -0.0427(13) 0.0229(12) -0.0445(13)
O1B 0.0434(15) 0.1169(19) 0.0796(16) -0.0543(15) 0.0182(13) -0.0530(15)
C4 0.050(2) 0.065(2) 0.063(2) -0.0296(19) 0.0355(18) -0.0353(19)
C5 0.0347(19) 0.071(2) 0.058(2) -0.0268(18) 0.0097(18) -0.0348(18)
C6 0.052(2) 0.067(2) 0.0424(19) -0.0227(19) 0.0014(18) -0.0232(18)
O21 0.0561(15) 0.0838(16) 0.0779(16) -0.0486(13) 0.0148(12) -0.0434(13)
O22 0.0612(14) 0.0983(16) 0.0577(13) -0.0576(13) 0.0292(12) -0.0428(13)
C21 0.040(2) 0.069(2) 0.0364(19) -0.0394(19) 0.0130(16) -0.0166(17)
C22 0.060(3) 0.133(4) 0.104(3) -0.060(3) 0.037(3) -0.098(3)
F1 0.185(13) 0.368(15) 0.103(7) -0.201(12) 0.079(7) -0.159(8)
F2 0.032(4) 0.126(6) 0.106(6) -0.031(4) 0.043(4) -0.057(5)
F3 0.098(7) 0.103(6) 0.168(10) -0.044(6) 0.041(6) -0.017(7)
F1' 0.089(9) 0.087(5) 0.042(5) -0.033(5) 0.004(5) -0.018(4)
F2' 0.092(9) 0.191(12) 0.073(8) 0.069(7) 0.038(7) 0.026(7)
F3' 0.188(16) 0.188(12) 0.128(10) -0.153(14) 0.050(9) -0.094(10)

loop_
_atom_type_symbol
_atom_type_description
_atom_type_scat_dispersion_real
_atom_type_scat_dispersion_imag
_atom_type_scat_source
C C 0.0033 0.0016 'International Tables Vol C Tables 4.2.6.8 and 6.1.1.4'
H H 0.0000 0.0000 'International Tables Vol C Tables 4.2.6.8 and 6.1.1.4'
N N 0.0061 0.0033 'International Tables Vol C Tables 4.2.6.8 and 6.1.1.4'
O O 0.0106 0.0060 'International Tables Vol C Tables 4.2.6.8 and 6.1.1.4'
F F 0.0171 0.0103 'International Tables Vol C Tables 4.2.6.8 and 6.1.1.4'

loop_
_geom_angle_atom_site_label_1
_geom_angle_atom_site_label_2
_geom_angle_atom_site_label_3
_geom_angle
C6 N1 C2 123.6(3)
C6 N1 H1 118.2
C2 N1 H1 118.2
N1 C2 C3 121.3(3)
N1 C2 H2 119.3
C3 C2 H2 119.3
C2 C3 C4 116.2(3)
C2 C3 C31 123.2(3)
C4 C3 C31 120.6(3)
O1A C31 O1B 123.3(3)
O1A C31 C3 124.8(3)
O1B C31 C3 111.9(3)
C31 O1B H1B 109.5
C5 C4 C3 120.2(3)
C5 C4 H4 119.9
C3 C4 H4 119.9
C6 C5 C4 121.1(3)
C6 C5 H5 119.4
C4 C5 H5 119.4
N1 C6 C5 117.5(3)
N1 C6 H6 121.2
C5 C6 H6 121.2
O21 C21 O22 126.4(3)
O21 C21 C22 121.7(3)
O22 C21 C22 111.9(3)
F2' C22 F1 102.8(9)
F1 C22 F2 113.9(8)
F2' C22 F1' 109.9(10)
F2 C22 F1' 119.3(8)
F2' C22 F3' 108.3(11)
F1 C22 F3' 104.7(10)
F2 C22 F3' 95.3(8)
F1' C22 F3' 95.3(9)
F2' C22 F3 113.9(10)
F1 C22 F3 97.2(9)
F2 C22 F3 101.7(7)
F1' C22 F3 87.6(8)
F2' C22 C21 117.8(7)
F1 C22 C21 114.0(7)
F2 C22 C21 117.8(5)
F1' C22 C21 114.7(7)
F3' C22 C21 108.4(8)
F3 C22 C21 109.2(6)

loop_
_geom_bond_atom_site_label_1
_geom_bond_atom_site_label_2
_geom_bond_distance
N1 C6 1.324(3)
N1 C2 1.334(3)
N1 H1 0.8600
C2 C3 1.379(3)
C2 H2 0.9300
C3 C4 1.385(4)
C3 C31 1.462(4)
C31 O1A 1.211(3)
C31 O1B 1.317(3)
O1B H1B 0.8200
C4 C5 1.384(4)
C4 H4 0.9300
C5 C6 1.359(4)
C5 H5 0.9300
C6 H6 0.9300
O21 C21 1.206(3)
O22 C21 1.273(3)
C21 C22 1.505(4)
C22 F2' 1.256(10)
C22 F1 1.266(9)
C22 F2 1.274(7)
C22 F1' 1.299(10)
C22 F3' 1.352(11)
C22 F3 1.362(9)

loop_
_geom_hbond_atom_site_label_D
_geom_hbond_atom_site_label_H
_geom_hbond_atom_site_label_A
_geom_hbond_site_symmetry_A
_geom_hbond_distance_DH
_geom_hbond_distance_HA
_geom_hbond_distance_DA
_geom_hbond_angle_DHA
N1 H1 O22 1_455 0.86 1.82 2.675(3) 170
O1B H1B O22 . 0.82 1.82 2.639(3) 177

loop_
_geom_torsion_atom_site_label_1
_geom_torsion_atom_site_label_2
_geom_torsion_atom_site_label_3
_geom_torsion_atom_site_label_4
_geom_torsion
C6 N1 C2 C3 0.1(4)
N1 C2 C3 C4 1.1(4)
N1 C2 C3 C31 -179.6(3)
C2 C3 C31 O1A 175.3(3)
C4 C3 C31 O1A -5.5(5)
C2 C3 C31 O1B -5.5(4)
C4 C3 C31 O1B 173.8(3)
C2 C3 C4 C5 -2.5(4)
C31 C3 C4 C5 178.2(3)
C3 C4 C5 C6 2.8(5)
C2 N1 C6 C5 0.1(4)
C4 C5 C6 N1 -1.5(4)
O21 C21 C22 F2' 112.8(11)
O22 C21 C22 F2' -66.3(11)
O21 C21 C22 F1 -7.8(9)
O22 C21 C22 F1 173.1(7)
O21 C21 C22 F2 129.5(6)
O22 C21 C22 F2 -49.6(7)
O21 C21 C22 F1' -18.9(8)
O22 C21 C22 F1' 162.0(6)
O21 C21 C22 F3' -123.9(7)
O22 C21 C22 F3' 57.0(8)
O21 C21 C22 F3 -115.2(7)
O22 C21 C22 F3 65.6(7)
